data_7054215
loop_
_publ_author_name
'Anio\/la, Michalina'
'Dega-Szafran, Zofia'
'Katrusiak, Andrzej'
'Szafran, Miros\/law'

_publ_section_title
;
 NH&#x22EF;O and OH&#x22EF;O interactions of glycine derivatives with
 squaric acid
;
_journal_issue 8
_journal_name_full 'New Journal of Chemistry'
_journal_page_first 3556
_journal_paper_doi 10.1039/C4NJ00212A
_journal_volume 38
_journal_year 2014
_chemical_formula_moiety 'C4 O4, 2(C2 H6 N O2)'
_chemical_formula_sum 'C8 H12 N2 O8'
_chemical_formula_weight 264.20
_chemical_melting_point 'Diglycinium squarate'
_chemical_name_common 'Diglycinium squarate'
_space_group_IT_number 15
_symmetry_cell_setting monoclinic
_symmetry_space_group_name_Hall '-C 2yc'
_symmetry_space_group_name_H-M 'C 1 2/c 1'
_atom_sites_solution_hydrogens geom
_atom_sites_solution_primary direct
_atom_sites_solution_secondary difmap
_audit_creation_method SHELXL-97
_cell_angle_alpha 90.00
_cell_angle_beta 100.063(2)
_cell_angle_gamma 90.00
_cell_formula_units_Z 8
_cell_length_a 16.8392(3)
_cell_length_b 8.3163(2)
_cell_length_c 15.8267(3)
_cell_measurement_temperature 296(2)
_cell_measurement_theta_max 27.59
_cell_measurement_theta_min 3.13
_cell_volume 2182.27(8)
_computing_cell_refinement 'CrysAlis (Oxford Diffraction, 2002)'
_computing_data_collection 'CrysAlis (Oxford Diffraction, 2002)'
_computing_data_reduction 'CrysAlis (Oxford Diffraction, 2002)'
_computing_molecular_graphics 'Mercury (2008)'
_computing_publication_material 'SHELXL-97 (Sheldrick, 1997)'
_computing_structure_refinement 'SHELXL-97 (Sheldrick, 1997)'
_computing_structure_solution 'SHELXS-97 (Sheldrick, 1990)'
_diffrn_ambient_temperature 296(2)
_diffrn_measured_fraction_theta_full 0.935
_diffrn_measured_fraction_theta_max 0.935
_diffrn_measurement_device_type 'multiwire proportional'
_diffrn_measurement_method 'phi and omega scans'
_diffrn_radiation_monochromator graphite
_diffrn_radiation_source 'fine-focus sealed tube'
_diffrn_radiation_type MoK\a
_diffrn_radiation_wavelength 0.71073
_diffrn_reflns_av_R_equivalents 0.0156
_diffrn_reflns_av_sigmaI/netI 0.0112
_diffrn_reflns_limit_h_max 21
_diffrn_reflns_limit_h_min -20
_diffrn_reflns_limit_k_max 10
_diffrn_reflns_limit_k_min -10
_diffrn_reflns_limit_l_max 19
_diffrn_reflns_limit_l_min -19
_diffrn_reflns_number 10909
_diffrn_reflns_theta_full 27.59
_diffrn_reflns_theta_max 27.59
_diffrn_reflns_theta_min 3.13
_exptl_absorpt_coefficient_mu 0.146
_exptl_absorpt_correction_T_max 0.974
_exptl_absorpt_correction_T_min 0.962
_exptl_absorpt_correction_type integration
_exptl_absorpt_process_details
; 
Correction for absorption was made using XEMP (SHELXTL, 
Sheldrick (1990)).
;
_exptl_crystal_colour colourless
_exptl_crystal_density_diffrn 1.608
_exptl_crystal_density_meas 1.608
_exptl_crystal_density_method 'not measured'
_exptl_crystal_description plate
_exptl_crystal_F_000 1104
_exptl_crystal_size_max 0.36
_exptl_crystal_size_mid 0.22
_exptl_crystal_size_min 0.18
_refine_diff_density_max 0.296
_refine_diff_density_min -0.278
_refine_diff_density_rms 0.064
_refine_ls_extinction_method none
_refine_ls_goodness_of_fit_ref 0.697
_refine_ls_hydrogen_treatment refxyz
_refine_ls_matrix_type full
_refine_ls_number_parameters 199
_refine_ls_number_reflns 2371
_refine_ls_number_restraints 0
_refine_ls_restrained_S_all 0.697
_refine_ls_R_factor_all 0.0420
_refine_ls_R_factor_gt 0.0382
_refine_ls_shift/su_max 0.001
_refine_ls_shift/su_mean 0.000
_refine_ls_structure_factor_coef Fsqd
_refine_ls_weighting_details 'calc w=1/[\s^2^(Fo^2^)+(0.1067P)^2^+3.7054P] where P=(Fo^2^+2Fc^2^)/3'
_refine_ls_weighting_scheme calc
_refine_ls_wR_factor_gt 0.1098
_refine_ls_wR_factor_ref 0.1159
_reflns_number_gt 2149
_reflns_number_total 2371
_reflns_threshold_expression >2sigma(I)
_cod_data_source_file c4nj00212a5.cif
_cod_data_source_block m
_cod_depositor_comments 'Adding full bibliography for 7054214--7054218.cif.'
_cod_original_sg_symbol_Hall -C2yc
_cod_original_sg_symbol_H-M C2/c
_cod_database_code 7054215

loop_
_symmetry_equiv_pos_as_xyz
'x, y, z'
'-x, y, -z+1/2'
'x+1/2, y+1/2, z'
'-x+1/2, y+1/2, -z+1/2'
'-x, -y, -z'
'x, -y, z-1/2'
'-x+1/2, -y+1/2, -z'
'x+1/2, -y+1/2, z-1/2'

loop_
_atom_site_label
_atom_site_type_symbol
_atom_site_fract_x
_atom_site_fract_y
_atom_site_fract_z
_atom_site_U_iso_or_equiv
_atom_site_adp_type
_atom_site_occupancy
_atom_site_symmetry_multiplicity
_atom_site_calc_flag
N1 N 1.19863(8) 1.03712(15) 1.28105(7) 0.0277(3) Uani 1 1 d
H1N H 1.2344(11) 1.107(2) 1.2945(11) 0.033 Uiso 1 1 d
H2N H 1.2174(11) 0.960(2) 1.2515(12) 0.033 Uiso 1 1 d
H3N H 1.1884(11) 1.000(2) 1.3309(12) 0.033 Uiso 1 1 d
O5 O 1.09112(7) 1.24170(15) 1.09355(7) 0.0375(3) Uani 1 1 d
H3 H 1.0379(13) 1.205(2) 1.1059(13) 0.045 Uiso 1 1 d
O6 O 1.22020(6) 1.22606(14) 1.14996(7) 0.0373(3) Uani 1 1 d
C5 C 1.15023(8) 1.19718(16) 1.15266(8) 0.0255(3) Uani 1 1 d
C6 C 1.12636(8) 1.10739(18) 1.22758(8) 0.0272(3) Uani 1 1 d
H61 H 1.1020(10) 1.182(2) 1.2636(11) 0.033 Uiso 1 1 d
H62 H 1.0889(11) 1.032(2) 1.2115(11) 0.033 Uiso 1 1 d
O2 O 0.78579(7) 0.98780(14) 1.03533(6) 0.0363(3) Uani 1 1 d
O1 O 0.77536(6) 1.18453(12) 0.85428(6) 0.0306(2) Uani 1 1 d
O3 O 0.95691(7) 1.14066(16) 1.10411(6) 0.0418(3) Uani 1 1 d
C3 C 0.90802(8) 1.15316(17) 1.03405(8) 0.0276(3) Uani 1 1 d
O4 O 0.95128(8) 1.33729(16) 0.92571(7) 0.0479(3) Uani 1 1 d
C1 C 0.82503(8) 1.17282(15) 0.92191(8) 0.0242(3) Uani 1 1 d
C4 C 0.90525(8) 1.24142(17) 0.95416(8) 0.0286(3) Uani 1 1 d
C2 C 0.82952(8) 1.08368(16) 1.00332(8) 0.0253(3) Uani 1 1 d
O6' O 0.90458(7) 1.22915(13) 0.71247(7) 0.0400(3) Uani 1 1 d
O5' O 0.90818(8) 1.46823(15) 0.77763(7) 0.0451(3) Uani 1 1 d
H4 H 0.9205(13) 1.422(3) 0.8226(14) 0.054 Uiso 1 1 d
N1' N 0.85856(9) 1.35701(18) 0.55508(8) 0.0370(3) Uani 1 1 d
H1'N H 0.8415(12) 1.253(3) 0.5720(13) 0.044 Uiso 1 1 d
H2'N H 0.8132(12) 1.392(3) 0.5169(13) 0.044 Uiso 1 1 d
H3'N H 0.8949(13) 1.342(3) 0.5252(14) 0.044 Uiso 1 1 d
C5' C 0.89955(8) 1.37277(17) 0.71066(9) 0.0280(3) Uani 1 1 d
C6' C 0.88149(9) 1.46631(17) 0.62842(9) 0.0301(3) Uani 1 1 d
H61' H 0.9259(12) 1.530(2) 0.6240(12) 0.036 Uiso 1 1 d
H62' H 0.8367(11) 1.536(2) 0.6325(11) 0.036 Uiso 1 1 d

loop_
_atom_site_aniso_label
_atom_site_aniso_U_11
_atom_site_aniso_U_22
_atom_site_aniso_U_33
_atom_site_aniso_U_23
_atom_site_aniso_U_13
_atom_site_aniso_U_12
N1 0.0336(6) 0.0273(6) 0.0205(5) 0.0013(4) 0.0004(5) -0.0018(5)
O5 0.0328(6) 0.0509(7) 0.0268(5) 0.0132(5) -0.0002(4) -0.0041(5)
O6 0.0294(5) 0.0474(6) 0.0359(6) 0.0077(5) 0.0075(4) -0.0082(5)
C5 0.0296(7) 0.0263(6) 0.0207(6) 0.0004(5) 0.0050(5) -0.0034(5)
C6 0.0270(6) 0.0313(7) 0.0237(6) 0.0049(5) 0.0057(5) -0.0006(6)
O2 0.0378(6) 0.0454(6) 0.0250(5) 0.0056(4) 0.0033(4) -0.0155(5)
O1 0.0327(5) 0.0339(5) 0.0218(5) 0.0023(4) -0.0042(4) -0.0027(4)
O3 0.0320(5) 0.0660(8) 0.0238(5) 0.0129(5) -0.0049(4) -0.0075(5)
C3 0.0280(7) 0.0334(7) 0.0209(6) 0.0028(5) 0.0027(5) -0.0020(5)
O4 0.0479(7) 0.0620(8) 0.0298(6) 0.0159(5) -0.0046(5) -0.0284(6)
C1 0.0285(6) 0.0239(6) 0.0196(6) -0.0009(4) 0.0028(5) -0.0014(5)
C4 0.0312(7) 0.0330(7) 0.0200(6) 0.0026(5) -0.0001(5) -0.0057(6)
C2 0.0280(6) 0.0286(6) 0.0190(6) 0.0005(5) 0.0031(5) -0.0019(5)
O6' 0.0421(6) 0.0309(6) 0.0437(6) 0.0088(5) -0.0014(5) -0.0029(5)
O5' 0.0665(8) 0.0413(6) 0.0243(5) 0.0030(5) -0.0005(5) -0.0046(6)
N1' 0.0440(8) 0.0404(7) 0.0268(6) -0.0027(5) 0.0067(6) 0.0068(6)
C5' 0.0217(6) 0.0317(7) 0.0293(7) 0.0045(5) 0.0008(5) -0.0028(5)
C6' 0.0324(7) 0.0300(7) 0.0266(7) 0.0020(5) 0.0015(5) 0.0036(6)

loop_
_atom_type_symbol
_atom_type_description
_atom_type_scat_dispersion_real
_atom_type_scat_dispersion_imag
_atom_type_scat_source
C C 0.0033 0.0016 'International Tables Vol C Tables 4.2.6.8 and 6.1.1.4'
H H 0.0000 0.0000 'International Tables Vol C Tables 4.2.6.8 and 6.1.1.4'
N N 0.0061 0.0033 'International Tables Vol C Tables 4.2.6.8 and 6.1.1.4'
O O 0.0106 0.0060 'International Tables Vol C Tables 4.2.6.8 and 6.1.1.4'

loop_
_geom_angle_atom_site_label_1
_geom_angle_atom_site_label_2
_geom_angle_atom_site_label_3
_geom_angle
O6 C5 O5 123.21(12)
O6 C5 C6 121.25(12)
O5 C5 C6 115.54(12)
N1 C6 C5 109.84(11)
O3 C3 C2 132.73(13)
O3 C3 C4 136.07(13)
C2 C3 C4 91.18(11)
O1 C1 C4 135.00(12)
O1 C1 C2 135.68(12)
C4 C1 C2 89.31(10)
O4 C4 C3 135.00(13)
O4 C4 C1 135.34(12)
C3 C4 C1 89.65(11)
O2 C2 C3 133.33(12)
O2 C2 C1 136.82(12)
C3 C2 C1 89.85(10)
O6' C5' O5' 125.95(14)
O6' C5' C6' 122.71(13)
O5' C5' C6' 111.34(12)
N1' C6' C5' 110.44(12)

loop_
_geom_bond_atom_site_label_1
_geom_bond_atom_site_label_2
_geom_bond_distance
N1 C6 1.4760(17)
O5 C5 1.2951(17)
O6 C5 1.2106(17)
C5 C6 1.5137(17)
O2 C2 1.2510(17)
O1 C1 1.2417(16)
O3 C3 1.2645(17)
C3 C2 1.4468(18)
C3 C4 1.4557(18)
O4 C4 1.2494(18)
C1 C4 1.4731(18)
C1 C2 1.4769(17)
O6' C5' 1.1973(19)
O5' C5' 1.3117(18)
N1' C6' 1.4717(19)
C5' C6' 1.5012(19)

loop_
_geom_torsion_atom_site_label_1
_geom_torsion_atom_site_label_2
_geom_torsion_atom_site_label_3
_geom_torsion_atom_site_label_4
_geom_torsion
O6 C5 C6 N1 -11.78(19)
O5 C5 C6 N1 169.13(12)
O3 C3 C4 O4 0.5(3)
C2 C3 C4 O4 179.31(19)
O3 C3 C4 C1 -178.46(18)
C2 C3 C4 C1 0.36(11)
O1 C1 C4 O4 1.3(3)
C2 C1 C4 O4 -179.30(19)
O1 C1 C4 C3 -179.73(16)
C2 C1 C4 C3 -0.35(11)
O3 C3 C2 O2 -1.4(3)
C4 C3 C2 O2 179.75(17)
O3 C3 C2 C1 178.52(17)
C4 C3 C2 C1 -0.36(11)
O1 C1 C2 O2 -0.4(3)
C4 C1 C2 O2 -179.76(18)
O1 C1 C2 C3 179.73(16)
C4 C1 C2 C3 0.36(11)
O6' C5' C6' N1' 9.21(19)
O5' C5' C6' N1' -170.44(12)
